data_4026078
loop_
_publ_author_name
'Roman A. Valiulin'
'Teresa M. Arisco'
'Andrei G. Kutateladze'

_publ_contact_author_address
;Department of Chemistry and Biochemistry
University of Denver
FW Olin Hall, 202
2190 E. Iliff Ave
Denver, CO 80208
;
_publ_contact_author_email akutatel.edu
_publ_contact_author_fax 303-871-2254
_publ_contact_author_name 'Andrei Kutateladze'
_publ_contact_author_phone 303-871-2995
_publ_section_title
;
 Double-Tandem [4\p+2\p].[2\p+2\p].[4\p+2\p].[2\p+2\p] Synthetic Sequence
 with Photoprotolytic Oxametathesis and Photoepoxidation in the Chromone
 Series
;
_journal_name_full 'Journal of Organic Chemistry'
_journal_page_first 1319
_journal_page_last 1332
_journal_paper_doi 10.1021/jo102221q
_journal_volume 76
_journal_year 2011
_chemical_formula_moiety 'C24 H22 O3'
_chemical_formula_sum 'C24 H22 O3'
_chemical_formula_weight 358.42
_chemical_name_common none
_chemical_name_systematic
;
15-phenyl-3,14-dioxanonacyclo
[10.4.2.1^2,5^.1^8,11^.0^2,11^.0^4,9^.0^13,16^.0^15,18^.0^19,20^]
icosa-10-one
;
_space_group_IT_number 7
_symmetry_cell_setting monoclinic
_symmetry_space_group_name_Hall 'P -2yac'
_symmetry_space_group_name_H-M 'P 1 n 1'
_atom_sites_solution_hydrogens geom
_atom_sites_solution_primary direct
_atom_sites_solution_secondary difmap
_audit_creation_method SHELXL-97
_cell_angle_alpha 90.00
_cell_angle_beta 97.4420(10)
_cell_angle_gamma 90.00
_cell_formula_units_Z 2
_cell_length_a 6.45850(10)
_cell_length_b 9.7432(2)
_cell_length_c 14.0722(3)
_cell_measurement_reflns_used 9933
_cell_measurement_temperature 296(2)
_cell_measurement_theta_max 22.82
_cell_measurement_theta_min 2.55
_cell_volume 878.05(3)
_computing_cell_refinement 'Bruker SAINT'
_computing_data_collection 'Bruker APEX2'
_computing_data_reduction 'Bruker SAINT'
_computing_molecular_graphics 'Bruker SHELXTL'
_computing_publication_material 'Bruker SHELXTL'
_computing_structure_refinement 'SHELXL-97 (Sheldrick, 2008)'
_computing_structure_solution 'SHELXS-97 (Sheldrick, 2008)'
_diffrn_ambient_temperature 296(2)
_diffrn_detector_area_resol_mean 8.33
_diffrn_measured_fraction_theta_full 0.998
_diffrn_measured_fraction_theta_max 0.998
_diffrn_measurement_device_type 'Bruker D8 APEX II Diffractometer'
_diffrn_measurement_method '\f and \w scans'
_diffrn_radiation_monochromator graphite
_diffrn_radiation_source 'fine-focus sealed tube'
_diffrn_radiation_type MoK\a
_diffrn_radiation_wavelength 0.71073
_diffrn_reflns_av_R_equivalents 0.0236
_diffrn_reflns_av_sigmaI/netI 0.0143
_diffrn_reflns_limit_h_max 7
_diffrn_reflns_limit_h_min -6
_diffrn_reflns_limit_k_max 10
_diffrn_reflns_limit_k_min -10
_diffrn_reflns_limit_l_max 15
_diffrn_reflns_limit_l_min -15
_diffrn_reflns_number 17300
_diffrn_reflns_theta_full 22.85
_diffrn_reflns_theta_max 22.85
_diffrn_reflns_theta_min 2.09
_exptl_absorpt_coefficient_mu 0.088
_exptl_absorpt_correction_T_max 0.9820
_exptl_absorpt_correction_T_min 0.9698
_exptl_absorpt_correction_type multi-scan
_exptl_crystal_colour colourless
_exptl_crystal_density_diffrn 1.356
_exptl_crystal_description chip/prism
_exptl_crystal_F_000 380
_exptl_crystal_size_max 0.35
_exptl_crystal_size_mid 0.25
_exptl_crystal_size_min 0.21
_refine_diff_density_max 0.075
_refine_diff_density_min -0.132
_refine_diff_density_rms 0.024
_refine_ls_abs_structure_details 'Flack H D (1983), Acta Cryst. A39, 876-881'
_refine_ls_abs_structure_Flack 0.8(9)
_refine_ls_extinction_method none
_refine_ls_goodness_of_fit_ref 0.881
_refine_ls_hydrogen_treatment noref
_refine_ls_matrix_type full
_refine_ls_number_parameters 248
_refine_ls_number_reflns 2203
_refine_ls_number_restraints 2
_refine_ls_restrained_S_all 0.880
_refine_ls_R_factor_all 0.0275
_refine_ls_R_factor_gt 0.0250
_refine_ls_shift/su_max 0.000
_refine_ls_shift/su_mean 0.000
_refine_ls_structure_factor_coef Fsqd
_refine_ls_weighting_details 'calc w=1/[\s^2^(Fo^2^)+(0.0565P)^2^+0.0870P] where P=(Fo^2^+2Fc^2^)/3'
_refine_ls_weighting_scheme calc
_refine_ls_wR_factor_gt 0.0657
_refine_ls_wR_factor_ref 0.0684
_reflns_number_gt 2106
_reflns_number_total 2203
_reflns_threshold_expression >2sigma(I)
_cod_data_source_file jo102221q_si_009.cif
_cod_data_source_block rav28538_2_0m
_cod_database_code 4026078

loop_
_symmetry_equiv_pos_as_xyz
'x, y, z'
'x+1/2, -y, z+1/2'

loop_
_atom_site_label
_atom_site_type_symbol
_atom_site_fract_x
_atom_site_fract_y
_atom_site_fract_z
_atom_site_U_iso_or_equiv
_atom_site_adp_type
_atom_site_occupancy
_atom_site_symmetry_multiplicity
_atom_site_calc_flag
_atom_site_refinement_flags
O1 O 0.33539(19) 0.03921(13) 0.20059(9) 0.0513(3) Uani 1 1 d .
O2 O -0.1179(3) 0.08359(16) 0.06902(9) 0.0743(5) Uani 1 1 d .
O3 O -0.2268(2) 0.21348(14) 0.42898(9) 0.0571(4) Uani 1 1 d .
C1 C -0.0110(5) 0.6900(3) 0.52524(18) 0.0777(7) Uani 1 1 d .
H1 H -0.0012 0.7758 0.5544 0.093 Uiso 1 1 calc R
C2 C -0.2016(5) 0.6424(3) 0.4835(2) 0.0802(8) Uani 1 1 d .
H2 H -0.3208 0.6957 0.4846 0.096 Uiso 1 1 calc R
C3 C -0.2156(4) 0.5140(2) 0.43930(18) 0.0668(6) Uani 1 1 d .
H3 H -0.3441 0.4824 0.4099 0.080 Uiso 1 1 calc R
C4 C -0.0401(3) 0.43343(18) 0.43899(13) 0.0484(5) Uani 1 1 d .
C5 C -0.0602(3) 0.29406(19) 0.39498(13) 0.0460(5) Uani 1 1 d .
C6 C -0.1203(3) 0.0991(2) 0.39101(14) 0.0503(5) Uani 1 1 d .
C7 C -0.1610(3) 0.11996(18) 0.28248(13) 0.0431(4) Uani 1 1 d .
H7 H -0.3094 0.1110 0.2578 0.052 Uiso 1 1 calc R
C8 C -0.0277(3) 0.01877(18) 0.23626(12) 0.0394(4) Uani 1 1 d .
C9 C -0.0132(3) -0.13420(18) 0.27086(13) 0.0454(5) Uani 1 1 d .
H9 H -0.1101 -0.1612 0.3157 0.055 Uiso 1 1 calc R
C10 C -0.0214(3) -0.22076(18) 0.17927(14) 0.0509(5) Uani 1 1 d .
H10 H -0.1672 -0.2346 0.1517 0.061 Uiso 1 1 calc R
C11 C 0.0853(4) -0.3590(2) 0.19708(18) 0.0673(6) Uani 1 1 d .
H11A H 0.0167 -0.4112 0.2427 0.081 Uiso 1 1 calc R
H11B H 0.0749 -0.4105 0.1377 0.081 Uiso 1 1 calc R
C12 C -0.0860(3) 0.2738(2) 0.28438(13) 0.0452(5) Uani 1 1 d .
H12 H -0.1810 0.3382 0.2473 0.054 Uiso 1 1 calc R
C13 C 0.1395(3) 0.28137(19) 0.26651(14) 0.0494(5) Uani 1 1 d .
H13A H 0.2001 0.3705 0.2836 0.059 Uiso 1 1 calc R
H13B H 0.1546 0.2611 0.2003 0.059 Uiso 1 1 calc R
C14 C 0.2368(3) 0.16696(19) 0.33539(13) 0.0452(5) Uani 1 1 d .
H14 H 0.3832 0.1852 0.3601 0.054 Uiso 1 1 calc R
C15 C 0.2093(3) 0.03627(19) 0.27705(12) 0.0410(4) Uani 1 1 d .
C16 C 0.3152(3) -0.0982(2) 0.16318(15) 0.0552(5) Uani 1 1 d .
H16 H 0.4153 -0.1159 0.1179 0.066 Uiso 1 1 calc R
C17 C 0.3616(3) -0.1859(2) 0.25285(16) 0.0588(6) Uani 1 1 d .
H17 H 0.5078 -0.1741 0.2804 0.071 Uiso 1 1 calc R
C18 C 0.2193(3) -0.1134(2) 0.31534(13) 0.0487(5) Uani 1 1 d .
H18 H 0.2515 -0.1255 0.3848 0.058 Uiso 1 1 calc R
C19 C 0.3145(4) -0.3376(2) 0.2362(2) 0.0743(7) Uani 1 1 d .
H19A H 0.4020 -0.3739 0.1911 0.089 Uiso 1 1 calc R
H19B H 0.3466 -0.3871 0.2961 0.089 Uiso 1 1 calc R
C20 C 0.0850(3) -0.12314(19) 0.11574(13) 0.0497(5) Uani 1 1 d .
H20 H 0.0745 -0.1527 0.0487 0.060 Uiso 1 1 calc R
C21 C -0.0342(3) 0.0071(2) 0.12972(13) 0.0470(5) Uani 1 1 d .
C22 C 0.0929(3) 0.17099(19) 0.41428(12) 0.0465(5) Uani 1 1 d .
H22 H 0.1615 0.1613 0.4802 0.056 Uiso 1 1 calc R
C23 C 0.1487(3) 0.4835(2) 0.48194(16) 0.0620(6) Uani 1 1 d .
H23 H 0.2682 0.4301 0.4827 0.074 Uiso 1 1 calc R
C24 C 0.1634(5) 0.6123(2) 0.52408(17) 0.0758(7) Uani 1 1 d .
H24 H 0.2925 0.6455 0.5515 0.091 Uiso 1 1 calc R
H100 H -0.146(3) 0.007(2) 0.4164(13) 0.044(5) Uiso 1 1 d .

loop_
_atom_site_aniso_label
_atom_site_aniso_U_11
_atom_site_aniso_U_22
_atom_site_aniso_U_33
_atom_site_aniso_U_23
_atom_site_aniso_U_13
_atom_site_aniso_U_12
O1 0.0417(7) 0.0597(8) 0.0544(8) -0.0064(6) 0.0135(6) -0.0069(6)
O2 0.1046(13) 0.0741(10) 0.0384(8) 0.0012(7) -0.0127(8) 0.0250(9)
O3 0.0566(9) 0.0667(8) 0.0519(8) -0.0101(6) 0.0211(7) -0.0102(7)
C1 0.105(2) 0.0658(15) 0.0644(16) -0.0173(12) 0.0197(14) -0.0149(15)
C2 0.089(2) 0.0722(16) 0.0836(18) -0.0078(13) 0.0269(15) 0.0138(14)
C3 0.0594(14) 0.0698(14) 0.0706(14) -0.0128(12) 0.0063(12) 0.0033(11)
C4 0.0514(12) 0.0570(11) 0.0369(10) -0.0045(9) 0.0066(8) -0.0020(10)
C5 0.0432(11) 0.0561(11) 0.0389(10) -0.0020(8) 0.0061(8) -0.0061(9)
C6 0.0572(13) 0.0526(11) 0.0432(11) -0.0004(9) 0.0144(10) -0.0053(10)
C7 0.0295(10) 0.0583(11) 0.0402(10) -0.0054(8) -0.0008(8) -0.0040(8)
C8 0.0326(10) 0.0498(10) 0.0343(9) 0.0011(7) -0.0011(8) -0.0018(8)
C9 0.0442(12) 0.0507(11) 0.0408(10) 0.0031(9) 0.0033(9) -0.0072(9)
C10 0.0465(12) 0.0532(10) 0.0501(11) -0.0063(9) -0.0048(9) -0.0019(10)
C11 0.0691(16) 0.0518(12) 0.0779(15) -0.0077(10) -0.0027(12) 0.0026(10)
C12 0.0435(10) 0.0523(11) 0.0372(10) 0.0008(8) -0.0046(8) 0.0039(8)
C13 0.0545(12) 0.0483(10) 0.0471(11) 0.0008(8) 0.0134(9) -0.0075(9)
C14 0.0311(10) 0.0533(11) 0.0503(11) -0.0052(9) 0.0019(8) -0.0069(8)
C15 0.0323(10) 0.0547(11) 0.0352(10) 0.0001(8) 0.0018(8) -0.0051(8)
C16 0.0442(12) 0.0651(12) 0.0581(12) -0.0113(10) 0.0133(10) 0.0024(9)
C17 0.0421(12) 0.0635(12) 0.0666(14) -0.0065(10) -0.0098(10) 0.0088(10)
C18 0.0482(12) 0.0545(11) 0.0395(10) 0.0030(8) -0.0090(9) 0.0015(9)
C19 0.0725(16) 0.0608(13) 0.0844(16) -0.0039(12) -0.0093(13) 0.0150(12)
C20 0.0521(12) 0.0594(11) 0.0370(11) -0.0079(9) 0.0036(9) 0.0019(10)
C21 0.0484(11) 0.0548(11) 0.0349(10) 0.0001(9) -0.0056(8) -0.0010(9)
C22 0.0471(11) 0.0583(11) 0.0320(10) -0.0024(8) -0.0029(8) -0.0032(9)
C23 0.0594(14) 0.0676(14) 0.0566(12) -0.0077(10) -0.0016(11) -0.0056(10)
C24 0.0862(19) 0.0699(14) 0.0682(15) -0.0195(12) -0.0014(13) -0.0155(14)

loop_
_atom_type_symbol
_atom_type_description
_atom_type_scat_dispersion_real
_atom_type_scat_dispersion_imag
_atom_type_scat_source
C C 0.0033 0.0016 'International Tables Vol C Tables 4.2.6.8 and 6.1.1.4'
H H 0.0000 0.0000 'International Tables Vol C Tables 4.2.6.8 and 6.1.1.4'
O O 0.0106 0.0060 'International Tables Vol C Tables 4.2.6.8 and 6.1.1.4'

loop_
_geom_angle_atom_site_label_1
_geom_angle_atom_site_label_2
_geom_angle_atom_site_label_3
_geom_angle
C15 O1 C16 102.88(14)
C6 O3 C5 83.55(13)
C24 C1 C2 120.3(2)
C24 C1 H1 119.8
C2 C1 H1 119.8
C1 C2 C3 119.7(3)
C1 C2 H2 120.1
C3 C2 H2 120.1
C4 C3 C2 120.4(2)
C4 C3 H3 119.8
C2 C3 H3 119.8
C3 C4 C23 118.55(19)
C3 C4 C5 119.47(18)
C23 C4 C5 121.95(19)
O3 C5 C4 112.42(15)
O3 C5 C22 90.39(14)
C4 C5 C22 127.62(16)
O3 C5 C12 105.74(14)
C4 C5 C12 121.54(16)
C22 C5 C12 93.45(14)
O3 C6 C7 103.78(15)
O3 C6 C22 91.48(14)
C7 C6 C22 100.65(15)
O3 C6 H100 117.1(10)
C7 C6 H100 117.8(10)
C22 C6 H100 121.6(10)
C8 C7 C6 108.05(15)
C8 C7 C12 115.95(15)
C6 C7 C12 95.56(14)
C8 C7 H7 112.0
C6 C7 H7 112.0
C12 C7 H7 112.0
C21 C8 C7 122.46(16)
C21 C8 C9 103.38(15)
C7 C8 C9 120.12(16)
C21 C8 C15 105.84(15)
C7 C8 C15 110.74(14)
C9 C8 C15 88.47(13)
C10 C9 C18 109.55(17)
C10 C9 C8 105.52(15)
C18 C9 C8 90.96(13)
C10 C9 H9 115.9
C18 C9 H9 115.9
C8 C9 H9 115.9
C11 C10 C20 114.79(18)
C11 C10 C9 112.51(17)
C20 C10 C9 100.36(14)
C11 C10 H10 109.6
C20 C10 H10 109.6
C9 C10 H10 109.6
C19 C11 C10 109.69(17)
C19 C11 H11A 109.7
C10 C11 H11A 109.7
C19 C11 H11B 109.7
C10 C11 H11B 109.7
H11A C11 H11B 108.2
C13 C12 C5 100.35(13)
C13 C12 C7 110.15(15)
C5 C12 C7 97.50(14)
C13 C12 H12 115.5
C5 C12 H12 115.5
C7 C12 H12 115.5
C12 C13 C14 100.48(14)
C12 C13 H13A 111.7
C14 C13 H13A 111.7
C12 C13 H13B 111.7
C14 C13 H13B 111.7
H13A C13 H13B 109.4
C15 C14 C22 111.94(15)
C15 C14 C13 104.80(14)
C22 C14 C13 101.42(14)
C15 C14 H14 112.6
C22 C14 H14 112.6
C13 C14 H14 112.6
O1 C15 C14 110.66(14)
O1 C15 C18 106.13(15)
C14 C15 C18 127.25(14)
O1 C15 C8 110.45(13)
C14 C15 C8 109.24(15)
C18 C15 C8 91.11(13)
O1 C16 C17 102.74(16)
O1 C16 C20 109.63(15)
C17 C16 C20 109.90(16)
O1 C16 H16 111.4
C17 C16 H16 111.4
C20 C16 H16 111.4
C16 C17 C18 98.57(15)
C16 C17 C19 113.84(18)
C18 C17 C19 114.6(2)
C16 C17 H17 109.8
C18 C17 H17 109.8
C19 C17 H17 109.8
C17 C18 C15 103.66(16)
C17 C18 C9 109.15(15)
C15 C18 C9 89.35(13)
C17 C18 H18 116.9
C15 C18 H18 116.9
C9 C18 H18 116.9
C11 C19 C17 110.71(18)
C11 C19 H19A 109.5
C17 C19 H19A 109.5
C11 C19 H19B 109.5
C17 C19 H19B 109.5
H19A C19 H19B 108.1
C21 C20 C10 99.84(16)
C21 C20 C16 106.62(15)
C10 C20 C16 108.71(15)
C21 C20 H20 113.5
C10 C20 H20 113.5
C16 C20 H20 113.5
O2 C21 C8 127.79(19)
O2 C21 C20 127.99(18)
C8 C21 C20 104.21(16)
C14 C22 C6 116.23(14)
C14 C22 C5 108.88(15)
C6 C22 C5 77.48(14)
C14 C22 H22 116.1
C6 C22 H22 116.1
C5 C22 H22 116.1
C4 C23 C24 121.1(2)
C4 C23 H23 119.5
C24 C23 H23 119.5
C1 C24 C23 119.9(2)
C1 C24 H24 120.1
C23 C24 H24 120.1

loop_
_geom_bond_atom_site_label_1
_geom_bond_atom_site_label_2
_geom_bond_distance
O1 C15 1.431(2)
O1 C16 1.439(2)
O2 C21 1.207(2)
O3 C6 1.447(2)
O3 C5 1.462(2)
C1 C24 1.359(4)
C1 C2 1.374(4)
C1 H1 0.9300
C2 C3 1.395(3)
C2 H2 0.9300
C3 C4 1.379(3)
C3 H3 0.9300
C4 C23 1.378(3)
C4 C5 1.491(3)
C5 C22 1.555(3)
C5 C12 1.556(3)
C6 C7 1.529(3)
C6 C22 1.542(3)
C6 H100 0.988(19)
C7 C8 1.510(3)
C7 C12 1.574(3)
C7 H7 0.9800
C8 C21 1.499(3)
C8 C9 1.567(2)
C8 C15 1.573(2)
C9 C10 1.535(3)
C9 C18 1.563(3)
C9 H9 0.9800
C10 C11 1.519(3)
C10 C20 1.528(3)
C10 H10 0.9800
C11 C19 1.525(3)
C11 H11A 0.9700
C11 H11B 0.9700
C12 C13 1.511(3)
C12 H12 0.9800
C13 C14 1.556(3)
C13 H13A 0.9700
C13 H13B 0.9700
C14 C15 1.513(3)
C14 C22 1.538(3)
C14 H14 0.9800
C15 C18 1.553(3)
C16 C17 1.521(3)
C16 C20 1.567(3)
C16 H16 0.9800
C17 C18 1.526(3)
C17 C19 1.520(3)
C17 H17 0.9800
C18 H18 0.9800
C19 H19A 0.9700
C19 H19B 0.9700
C20 C21 1.510(3)
C20 H20 0.9800
C22 H22 0.9800
C23 C24 1.386(3)
C23 H23 0.9300
C24 H24 0.9300
